data_2104908
loop_
_publ_author_name
'Drebushchak, Tatiana N.'
'Drebushchak, Valeri A.'
'Boldyreva, Elena V.'

_publ_section_title
;
 Solid-state transformations in the \b-form of chlorpropamide on
 cooling to 100K
;
_journal_coeditor_code GP5041
_journal_issue 2
_journal_name_full 'Acta Crystallographica Section B'
_journal_page_first 163
_journal_page_last 176
_journal_paper_doi 10.1107/S0108768111004290
_journal_volume 67
_journal_year 2011
_chemical_formula_moiety 'C10 H13 Cl N2 O3 S'
_chemical_formula_sum 'C10 H13 Cl N2 O3 S'
_chemical_formula_weight 276.73
_chemical_melting_point 'phase transition'
_chemical_name_common 'chlorpropamide, \b^II^-form'
_chemical_name_systematic
;
 4-chloro-N-((propylaminocarbonyl)benzenesulfonamide
;
_space_group_IT_number 13
_symmetry_cell_setting monoclinic
_symmetry_space_group_name_Hall '-P 2yc'
_symmetry_space_group_name_H-M 'P 1 2/c 1'
_atom_sites_solution_hydrogens geom
_atom_sites_solution_primary direct
_atom_sites_solution_secondary difmap
_audit_creation_method SHELXL-97
_cell_angle_alpha 90.00
_cell_angle_beta 93.260(3)
_cell_angle_gamma 90.00
_cell_formula_units_Z 8
_cell_length_a 14.5882(5)
_cell_length_b 9.2584(2)
_cell_length_c 19.1532(6)
_cell_measurement_reflns_used 13850
_cell_measurement_temperature 200(2)
_cell_measurement_theta_max 29.2335
_cell_measurement_theta_min 2.7783
_cell_volume 2582.71(13)
_computing_cell_refinement 'CrysAlis RED (Oxford Diffraction,2008b)'
_computing_data_collection 'CrysAlis CCD (Oxford Diffraction,2008a)'
_computing_data_reduction 'CrysAlis RED (Oxford Diffraction,2008b)'
_computing_structure_refinement 'SHELXL-97 (Sheldrick, 2008)'
_computing_structure_solution 'SHELXS-97 (Sheldrick, 2008)'
_diffrn_ambient_temperature 200(2)
_diffrn_detector_area_resol_mean 10.3457
_diffrn_measured_fraction_theta_full 0.999
_diffrn_measured_fraction_theta_max 0.999
_diffrn_measurement_device_type 'Oxford Diffraction KM4 CCD'
_diffrn_measurement_method '\w scans'
_diffrn_radiation_monochromator graphite
_diffrn_radiation_source 'Enhance (Mo) X-ray Source'
_diffrn_radiation_type MoK\a
_diffrn_radiation_wavelength 0.71073
_diffrn_reflns_av_R_equivalents 0.111
_diffrn_reflns_av_sigmaI/netI 0.2135
_diffrn_reflns_limit_h_max 17
_diffrn_reflns_limit_h_min -17
_diffrn_reflns_limit_k_max 11
_diffrn_reflns_limit_k_min -11
_diffrn_reflns_limit_l_max 23
_diffrn_reflns_limit_l_min -23
_diffrn_reflns_number 53248
_diffrn_reflns_theta_full 25.35
_diffrn_reflns_theta_max 25.35
_diffrn_reflns_theta_min 2.79
_exptl_absorpt_coefficient_mu 0.455
_exptl_absorpt_correction_T_max 0.9645
_exptl_absorpt_correction_T_min 0.8993
_exptl_absorpt_correction_type multi-scan
_exptl_absorpt_process_details
;
CrysAlis RED (Oxford Diffraction, 2008)
;
_exptl_crystal_colour colourless
_exptl_crystal_density_diffrn 1.423
_exptl_crystal_density_method 'not measured'
_exptl_crystal_description block
_exptl_crystal_F_000 1152
_exptl_crystal_size_max 0.32
_exptl_crystal_size_mid 0.20
_exptl_crystal_size_min 0.08
_refine_diff_density_max 0.399
_refine_diff_density_min -0.304
_refine_ls_extinction_method none
_refine_ls_goodness_of_fit_ref 0.750
_refine_ls_hydrogen_treatment constr
_refine_ls_matrix_type full
_refine_ls_number_parameters 310
_refine_ls_number_reflns 7720
_refine_ls_number_restraints 0
_refine_ls_restrained_S_all 0.750
_refine_ls_R_factor_all 0.1224
_refine_ls_R_factor_gt 0.0553
_refine_ls_shift/su_max 0.000
_refine_ls_shift/su_mean 0.000
_refine_ls_structure_factor_coef Fsqd
_refine_ls_weighting_details 'calc w=1/[\s^2^(Fo^2^)+(0.0498P)^2^+0.0000P] where P=(Fo^2^+2Fc^2^)/3'
_refine_ls_weighting_scheme calc
_refine_ls_wR_factor_gt 0.1373
_refine_ls_wR_factor_ref 0.1467
_reflns_number_gt 2794
_reflns_number_total 7720
_reflns_threshold_expression >2\s(I)
_cod_data_source_file gp5041.cif
_cod_data_source_block bIICPA200K
_cod_original_sg_symbol_H-M 'P 2/c'
_cod_database_code 2104908
_cod_database_fobs_code 2104908

loop_
_symmetry_equiv_pos_as_xyz
'x, y, z'
'-x, y, -z+1/2'
'-x, -y, -z'
'x, -y, z-1/2'

loop_
_atom_site_type_symbol
_atom_site_label
_atom_site_fract_x
_atom_site_fract_y
_atom_site_fract_z
_atom_site_U_iso_or_equiv
_atom_site_adp_type
_atom_site_calc_flag
_atom_site_refinement_flags
_atom_site_occupancy
_atom_site_disorder_assembly
_atom_site_disorder_group
Cl Cl11 0.16683(11) 0.51394(16) 0.08137(7) 0.0822(5) Uani d . 1 . .
S S11 0.10693(8) 0.68692(13) 0.39003(6) 0.0501(3) Uani d . 1 . .
O O11 0.0449(2) 0.8069(3) 0.39041(17) 0.0619(9) Uani d . 1 . .
O O12 0.0868(2) 0.5584(3) 0.42699(16) 0.0599(9) Uani d . 1 . .
O O13 0.2854(2) 0.5437(3) 0.41974(18) 0.0617(10) Uani d . 1 . .
N N11 0.2031(2) 0.7548(4) 0.42096(19) 0.0426(10) Uani d . 1 . .
H H11N 0.2039 0.8447 0.4359 0.051 Uiso calc R 1 . .
N N12 0.3607(3) 0.7540(4) 0.4347(2) 0.0485(10) Uani d . 1 . .
H H12N 0.3551 0.8485 0.4363 0.058 Uiso calc R 1 . .
C C11 0.1514(3) 0.5624(6) 0.1668(2) 0.0613(14) Uani d . 1 . .
C C12 0.1423(3) 0.7065(6) 0.1842(3) 0.0676(15) Uani d . 1 . .
H H12 0.1458 0.7791 0.1494 0.081 Uiso calc R 1 . .
C C13 0.1281(3) 0.7440(5) 0.2523(3) 0.0566(14) Uani d . 1 . .
H H13 0.1202 0.8427 0.2641 0.068 Uiso calc R 1 . .
C C14 0.1253(3) 0.6391(4) 0.3036(2) 0.0444(12) Uani d . 1 . .
C C15 0.1353(3) 0.4973(5) 0.2844(2) 0.0541(13) Uani d . 1 . .
H H15 0.1336 0.4243 0.3192 0.065 Uiso calc R 1 . .
C C16 0.1476(3) 0.4575(5) 0.2163(3) 0.0620(14) Uani d . 1 . .
H H16 0.1535 0.3586 0.2041 0.074 Uiso calc R 1 . .
C C17 0.2859(3) 0.6754(5) 0.4248(2) 0.0471(12) Uani d . 1 . .
C C18 0.4529(3) 0.6912(6) 0.4433(3) 0.0619(14) Uani d . 1 . .
H H18A 0.4488 0.5946 0.4650 0.074 Uiso calc R 1 . .
H H18B 0.4915 0.7528 0.4754 0.074 Uiso calc R 1 . .
C C19 0.4978(3) 0.6773(6) 0.3752(3) 0.0706(16) Uani d . 1 . .
H H19A 0.5031 0.7740 0.3538 0.085 Uiso calc R 1 . .
H H19B 0.4590 0.6167 0.3428 0.085 Uiso calc R 1 . .
C C20 0.5937(4) 0.6094(6) 0.3851(4) 0.111(3) Uani d . 1 . .
H H20A 0.6334 0.6721 0.4149 0.167 Uiso calc R 1 . .
H H20B 0.6200 0.5980 0.3395 0.167 Uiso calc R 1 . .
H H20C 0.5889 0.5145 0.4074 0.167 Uiso calc R 1 . .
Cl Cl21 0.29708(11) 0.00088(16) 0.07013(7) 0.0840(5) Uani d . 1 . .
S S21 0.40918(8) 0.18721(13) 0.37561(7) 0.0515(3) Uani d . 1 . .
O O21 0.4698(2) 0.3092(3) 0.37311(18) 0.0654(10) Uani d . 1 . .
O O22 0.4384(2) 0.0617(3) 0.41412(16) 0.0596(9) Uani d . 1 . .
O O23 0.2360(2) 0.0437(3) 0.40534(16) 0.0513(8) Uani d . 1 . .
N N21 0.3183(3) 0.2551(4) 0.40755(19) 0.0490(11) Uani d . 1 . .
H H21N 0.3191 0.3468 0.4196 0.059 Uiso calc R 1 . .
N N22 0.1671(3) 0.2502(4) 0.43610(19) 0.0462(10) Uani d . 1 . .
H H22N 0.1732 0.3440 0.4420 0.055 Uiso calc R 1 . .
C C21 0.3274(3) 0.0540(6) 0.1543(2) 0.0541(13) Uani d . 1 . .
C C22 0.3401(4) 0.1972(6) 0.1706(3) 0.0737(16) Uani d . 1 . .
H H22 0.3325 0.2683 0.1350 0.088 Uiso calc R 1 . .
C C23 0.3636(3) 0.2381(5) 0.2377(3) 0.0620(15) Uani d . 1 . .
H H23 0.3715 0.3376 0.2487 0.074 Uiso calc R 1 . .
C C24 0.3761(3) 0.1348(5) 0.2900(2) 0.0507(12) Uani d . 1 . .
C C25 0.3645(3) -0.0089(5) 0.2732(2) 0.0564(13) Uani d . 1 . .
H H25 0.3738 -0.0806 0.3084 0.068 Uiso calc R 1 . .
C C26 0.3397(3) -0.0489(5) 0.2062(3) 0.0634(14) Uani d . 1 . .
H H26 0.3308 -0.1481 0.1952 0.076 Uiso calc R 1 . .
C C27 0.2387(3) 0.1749(5) 0.4169(2) 0.0434(11) Uani d . 1 . .
C C28 0.0792(3) 0.1840(5) 0.4479(3) 0.0602(14) Uani d . 1 . .
H H28A 0.0491 0.2376 0.4850 0.072 Uiso calc R 1 . .
H H28B 0.0890 0.0833 0.4640 0.072 Uiso calc R 1 . .
C C29 0.0167(3) 0.1846(6) 0.3806(4) 0.102(3) Uani d . 1 . .
H H29A 0.0079 0.2852 0.3640 0.122 Uiso calc R 1 . .
H H29B 0.0465 0.1296 0.3437 0.122 Uiso calc R 1 . .
C C30 -0.0709(4) 0.1216(6) 0.3924(4) 0.135(3) Uani d . 1 . .
H H30A -0.0621 0.0230 0.4102 0.202 Uiso calc R 1 . .
H H30B -0.1085 0.1191 0.3483 0.202 Uiso calc R 1 . .
H H30C -0.1020 0.1795 0.4267 0.202 Uiso calc R 1 . .

loop_
_atom_site_aniso_label
_atom_site_aniso_U_11
_atom_site_aniso_U_22
_atom_site_aniso_U_33
_atom_site_aniso_U_12
_atom_site_aniso_U_13
_atom_site_aniso_U_23
Cl11 0.1129(12) 0.0893(11) 0.0438(8) -0.0141(9) -0.0021(8) 0.0033(7)
S11 0.0575(8) 0.0371(6) 0.0563(8) -0.0031(7) 0.0076(6) -0.0060(7)
O11 0.058(2) 0.0480(18) 0.080(3) 0.0100(19) 0.0075(18) -0.0110(19)
O12 0.087(3) 0.0418(19) 0.052(2) -0.0216(18) 0.0179(18) 0.0004(16)
O13 0.070(2) 0.0264(18) 0.087(3) 0.0053(17) -0.0103(19) -0.0054(17)
N11 0.046(2) 0.0283(18) 0.055(3) -0.0020(18) 0.010(2) -0.0101(18)
N12 0.051(3) 0.033(2) 0.061(3) -0.001(2) 0.002(2) -0.0052(19)
C11 0.080(4) 0.058(3) 0.044(3) -0.015(3) -0.014(3) 0.004(3)
C12 0.090(4) 0.058(4) 0.055(4) -0.003(3) 0.009(3) 0.027(3)
C13 0.072(4) 0.036(3) 0.062(4) 0.010(2) 0.009(3) 0.008(3)
C14 0.045(3) 0.032(3) 0.055(3) -0.003(2) -0.003(2) 0.004(2)
C15 0.089(4) 0.034(3) 0.039(3) -0.014(2) -0.002(3) 0.006(2)
C16 0.092(4) 0.041(3) 0.051(3) -0.010(3) -0.008(3) -0.002(3)
C17 0.061(3) 0.032(3) 0.048(3) -0.002(3) 0.004(2) -0.002(2)
C18 0.066(4) 0.060(3) 0.057(4) -0.014(3) -0.018(3) -0.007(3)
C19 0.056(3) 0.050(3) 0.107(5) 0.014(3) 0.015(3) 0.017(3)
C20 0.078(4) 0.061(4) 0.197(8) 0.014(4) 0.027(5) 0.023(5)
Cl21 0.1168(13) 0.0887(11) 0.0458(8) -0.0056(9) -0.0026(8) 0.0015(8)
S21 0.0551(8) 0.0379(6) 0.0613(9) -0.0028(7) 0.0007(7) -0.0058(7)
O21 0.065(2) 0.0487(19) 0.083(3) -0.0164(19) 0.0044(18) -0.0142(19)
O22 0.074(2) 0.0419(19) 0.060(2) 0.0137(17) -0.0188(18) -0.0102(16)
O23 0.062(2) 0.0283(17) 0.065(2) -0.0020(16) 0.0150(17) -0.0022(16)
N21 0.060(3) 0.0314(19) 0.055(3) 0.003(2) -0.001(2) -0.0119(19)
N22 0.057(3) 0.036(2) 0.046(3) 0.005(2) 0.007(2) 0.0003(19)
C21 0.059(3) 0.063(3) 0.040(3) -0.007(3) 0.009(2) 0.003(3)
C22 0.116(5) 0.050(3) 0.055(4) -0.006(3) 0.008(3) 0.008(3)
C23 0.080(4) 0.033(3) 0.075(4) -0.011(3) 0.015(3) 0.002(3)
C24 0.052(3) 0.041(3) 0.059(3) 0.003(2) 0.003(2) 0.005(2)
C25 0.082(4) 0.034(3) 0.054(3) 0.009(3) 0.005(3) 0.003(2)
C26 0.087(4) 0.046(3) 0.058(4) 0.002(3) 0.016(3) -0.004(3)
C27 0.060(3) 0.032(3) 0.039(3) 0.006(3) 0.008(2) 0.006(2)
C28 0.070(4) 0.043(3) 0.070(4) 0.010(3) 0.021(3) 0.004(3)
C29 0.044(3) 0.063(4) 0.195(8) -0.017(3) -0.028(4) 0.078(4)
C30 0.130(6) 0.069(5) 0.201(9) 0.024(5) -0.011(6) 0.032(5)

loop_
_atom_type_symbol
_atom_type_description
_atom_type_scat_dispersion_real
_atom_type_scat_dispersion_imag
_atom_type_scat_source
C C 0.0033 0.0016 'International Tables Vol C Tables 4.2.6.8 and 6.1.1.4'
H H 0.0000 0.0000 'International Tables Vol C Tables 4.2.6.8 and 6.1.1.4'
N N 0.0061 0.0033 'International Tables Vol C Tables 4.2.6.8 and 6.1.1.4'
O O 0.0106 0.0060 'International Tables Vol C Tables 4.2.6.8 and 6.1.1.4'
S S 0.1246 0.1234 'International Tables Vol C Tables 4.2.6.8 and 6.1.1.4'
Cl Cl 0.1484 0.1585 'International Tables Vol C Tables 4.2.6.8 and 6.1.1.4'

loop_
_geom_angle_atom_site_label_1
_geom_angle_atom_site_label_2
_geom_angle_atom_site_label_3
_geom_angle_site_symmetry_1
_geom_angle_site_symmetry_3
_geom_angle
_geom_angle_publ_flag
O12 S11 O11 . . 119.8(2) ?
O12 S11 N11 . . 110.0(2) ?
O11 S11 N11 . . 103.38(19) ?
O12 S11 C14 . . 107.83(19) ?
O11 S11 C14 . . 109.4(2) ?
N11 S11 C14 . . 105.6(2) ?
C17 N11 S11 . . 122.5(3) ?
C17 N11 H11N . . 118.7 ?
S11 N11 H11N . . 118.7 ?
C17 N12 C18 . . 123.0(4) ?
C17 N12 H12N . . 118.5 ?
C18 N12 H12N . . 118.5 ?
C16 C11 C12 . . 120.8(5) ?
C16 C11 Cl11 . . 119.2(4) ?
C12 C11 Cl11 . . 120.0(4) ?
C13 C12 C11 . . 119.6(4) ?
C13 C12 H12 . . 120.2 ?
C11 C12 H12 . . 120.2 ?
C12 C13 C14 . . 120.5(4) ?
C12 C13 H13 . . 119.7 ?
C14 C13 H13 . . 119.7 ?
C15 C14 C13 . . 118.1(4) ?
C15 C14 S11 . . 121.3(3) ?
C13 C14 S11 . . 120.5(3) ?
C14 C15 C16 . . 122.1(4) ?
C14 C15 H15 . . 119.0 ?
C16 C15 H15 . . 119.0 ?
C11 C16 C15 . . 118.8(5) ?
C11 C16 H16 . . 120.6 ?
C15 C16 H16 . . 120.6 ?
O13 C17 N12 . . 124.3(5) ?
O13 C17 N11 . . 120.9(4) ?
N12 C17 N11 . . 114.8(4) ?
N12 C18 C19 . . 112.4(4) ?
N12 C18 H18A . . 109.1 ?
C19 C18 H18A . . 109.1 ?
N12 C18 H18B . . 109.1 ?
C19 C18 H18B . . 109.1 ?
H18A C18 H18B . . 107.9 ?
C18 C19 C20 . . 111.6(5) ?
C18 C19 H19A . . 109.3 ?
C20 C19 H19A . . 109.3 ?
C18 C19 H19B . . 109.3 ?
C20 C19 H19B . . 109.3 ?
H19A C19 H19B . . 108.0 ?
C19 C20 H20A . . 109.5 ?
C19 C20 H20B . . 109.5 ?
H20A C20 H20B . . 109.5 ?
C19 C20 H20C . . 109.5 ?
H20A C20 H20C . . 109.5 ?
H20B C20 H20C . . 109.5 ?
O22 S21 O21 . . 119.38(19) ?
O22 S21 N21 . . 110.3(2) ?
O21 S21 N21 . . 103.1(2) ?
O22 S21 C24 . . 108.5(2) ?
O21 S21 C24 . . 108.9(2) ?
N21 S21 C24 . . 105.9(2) ?
C27 N21 S21 . . 123.1(3) ?
C27 N21 H21N . . 118.4 ?
S21 N21 H21N . . 118.4 ?
C27 N22 C28 . . 122.6(4) ?
C27 N22 H22N . . 118.7 ?
C28 N22 H22N . . 118.7 ?
C22 C21 C26 . . 119.5(5) ?
C22 C21 Cl21 . . 120.9(4) ?
C26 C21 Cl21 . . 119.6(4) ?
C23 C22 C21 . . 120.4(5) ?
C23 C22 H22 . . 119.8 ?
C21 C22 H22 . . 119.8 ?
C22 C23 C24 . . 120.2(4) ?
C22 C23 H23 . . 119.9 ?
C24 C23 H23 . . 119.9 ?
C25 C24 C23 . . 119.2(5) ?
C25 C24 S21 . . 120.6(4) ?
C23 C24 S21 . . 120.1(4) ?
C26 C25 C24 . . 120.2(5) ?
C26 C25 H25 . . 119.9 ?
C24 C25 H25 . . 119.9 ?
C25 C26 C21 . . 120.5(5) ?
C25 C26 H26 . . 119.8 ?
C21 C26 H26 . . 119.8 ?
O23 C27 N22 . . 123.4(4) ?
O23 C27 N21 . . 121.1(4) ?
N22 C27 N21 . . 115.5(4) ?
N22 C28 C29 . . 110.9(4) ?
N22 C28 H28A . . 109.5 ?
C29 C28 H28A . . 109.5 ?
N22 C28 H28B . . 109.5 ?
C29 C28 H28B . . 109.5 ?
H28A C28 H28B . . 108.1 ?
C30 C29 C28 . . 111.0(5) ?
C30 C29 H29A . . 109.4 ?
C28 C29 H29A . . 109.4 ?
C30 C29 H29B . . 109.4 ?
C28 C29 H29B . . 109.4 ?
H29A C29 H29B . . 108.0 ?
C29 C30 H30A . . 109.5 ?
C29 C30 H30B . . 109.5 ?
H30A C30 H30B . . 109.5 ?
C29 C30 H30C . . 109.5 ?
H30A C30 H30C . . 109.5 ?
H30B C30 H30C . . 109.5 ?

loop_
_geom_bond_atom_site_label_1
_geom_bond_atom_site_label_2
_geom_bond_site_symmetry_2
_geom_bond_distance
_geom_bond_publ_flag
Cl11 C11 . 1.723(5) ?
S11 O12 . 1.424(3) ?
S11 O11 . 1.433(3) ?
S11 N11 . 1.619(4) ?
S11 C14 . 1.748(5) ?
O13 C17 . 1.223(5) ?
N11 C17 . 1.412(5) ?
N11 H11N . 0.8800 ?
N12 C17 . 1.316(5) ?
N12 C18 . 1.466(5) ?
N12 H12N . 0.8800 ?
C11 C16 . 1.361(6) ?
C11 C12 . 1.384(7) ?
C12 C13 . 1.375(7) ?
C12 H12 . 0.9500 ?
C13 C14 . 1.385(6) ?
C13 H13 . 0.9500 ?
C14 C15 . 1.374(6) ?
C15 C16 . 1.377(6) ?
C15 H15 . 0.9500 ?
C16 H16 . 0.9500 ?
C18 C19 . 1.498(7) ?
C18 H18A . 0.9900 ?
C18 H18B . 0.9900 ?
C19 C20 . 1.535(6) ?
C19 H19A . 0.9900 ?
C19 H19B . 0.9900 ?
C20 H20A . 0.9800 ?
C20 H20B . 0.9800 ?
C20 H20C . 0.9800 ?
Cl21 C21 . 1.719(5) ?
S21 O22 . 1.428(3) ?
S21 O21 . 1.437(3) ?
S21 N21 . 1.618(4) ?
S21 C24 . 1.752(5) ?
O23 C27 . 1.235(5) ?
N21 C27 . 1.399(5) ?
N21 H21N . 0.8800 ?
N22 C27 . 1.324(5) ?
N22 C28 . 1.450(5) ?
N22 H22N . 0.8800 ?
C21 C22 . 1.372(7) ?
C21 C26 . 1.381(6) ?
C22 C23 . 1.365(6) ?
C22 H22 . 0.9500 ?
C23 C24 . 1.389(6) ?
C23 H23 . 0.9500 ?
C24 C25 . 1.377(6) ?
C25 C26 . 1.364(6) ?
C25 H25 . 0.9500 ?
C26 H26 . 0.9500 ?
C28 C29 . 1.536(7) ?
C28 H28A . 0.9900 ?
C28 H28B . 0.9900 ?
C29 C30 . 1.436(7) ?
C29 H29A . 0.9900 ?
C29 H29B . 0.9900 ?
C30 H30A . 0.9800 ?
C30 H30B . 0.9800 ?
C30 H30C . 0.9800 ?

loop_
_geom_hbond_atom_site_label_D
_geom_hbond_atom_site_label_H
_geom_hbond_atom_site_label_A
_geom_hbond_site_symmetry_A
_geom_hbond_distance_DH
_geom_hbond_distance_HA
_geom_hbond_distance_DA
_geom_hbond_angle_DHA
N11 H11N O23 1_565 0.88 2.00 2.737(4) 140.8
N12 H12N O22 1_565 0.88 2.37 3.100(5) 140.7
N12 H12N O23 1_565 0.88 2.55 3.271(5) 139.5
N21 H21N O13 . 0.88 1.89 2.728(4) 158.9
N22 H22N O12 . 0.88 2.36 3.086(5) 140.0
N22 H22N O13 . 0.88 2.52 3.244(5) 139.8

loop_
_geom_torsion_atom_site_label_1
_geom_torsion_atom_site_label_2
_geom_torsion_atom_site_label_3
_geom_torsion_atom_site_label_4
_geom_torsion_site_symmetry_1
_geom_torsion_site_symmetry_2
_geom_torsion_site_symmetry_3
_geom_torsion_site_symmetry_4
_geom_torsion
_geom_torsion_publ_flag
O12 S11 N11 C17 . . . . 55.8(4) ?
O11 S11 N11 C17 . . . . -175.1(4) ?
C14 S11 N11 C17 . . . . -60.3(4) ?
C16 C11 C12 C13 . . . . -0.9(8) ?
Cl11 C11 C12 C13 . . . . 178.7(4) ?
C11 C12 C13 C14 . . . . 1.7(8) ?
C12 C13 C14 C15 . . . . -1.2(7) ?
C12 C13 C14 S11 . . . . -179.8(4) ?
O12 S11 C14 C15 . . . . -11.5(4) ?
O11 S11 C14 C15 . . . . -143.3(4) ?
N11 S11 C14 C15 . . . . 106.0(4) ?
O12 S11 C14 C13 . . . . 167.0(4) ?
O11 S11 C14 C13 . . . . 35.2(4) ?
N11 S11 C14 C13 . . . . -75.4(4) ?
C13 C14 C15 C16 . . . . -0.1(7) ?
S11 C14 C15 C16 . . . . 178.5(4) ?
C12 C11 C16 C15 . . . . -0.4(8) ?
Cl11 C11 C16 C15 . . . . 180.0(4) ?
C14 C15 C16 C11 . . . . 0.9(8) ?
C18 N12 C17 O13 . . . . -2.2(8) ?
C18 N12 C17 N11 . . . . 177.2(4) ?
S11 N11 C17 O13 . . . . -16.5(7) ?
S11 N11 C17 N12 . . . . 164.1(3) ?
C17 N12 C18 C19 . . . . 91.5(6) ?
N12 C18 C19 C20 . . . . -179.2(4) ?
O22 S21 N21 C27 . . . . -54.0(4) ?
O21 S21 N21 C27 . . . . 177.5(4) ?
C24 S21 N21 C27 . . . . 63.2(4) ?
C26 C21 C22 C23 . . . . -0.7(8) ?
Cl21 C21 C22 C23 . . . . 179.6(4) ?
C21 C22 C23 C24 . . . . 0.8(8) ?
C22 C23 C24 C25 . . . . 0.1(8) ?
C22 C23 C24 S21 . . . . 178.3(4) ?
O22 S21 C24 C25 . . . . 12.1(5) ?
O21 S21 C24 C25 . . . . 143.5(4) ?
N21 S21 C24 C25 . . . . -106.3(4) ?
O22 S21 C24 C23 . . . . -166.1(4) ?
O21 S21 C24 C23 . . . . -34.7(5) ?
N21 S21 C24 C23 . . . . 75.5(4) ?
C23 C24 C25 C26 . . . . -1.0(8) ?
S21 C24 C25 C26 . . . . -179.3(4) ?
C24 C25 C26 C21 . . . . 1.1(8) ?
C22 C21 C26 C25 . . . . -0.2(8) ?
Cl21 C21 C26 C25 . . . . 179.5(4) ?
C28 N22 C27 O23 . . . . 2.3(7) ?
C28 N22 C27 N21 . . . . 179.8(4) ?
S21 N21 C27 O23 . . . . 5.0(6) ?
S21 N21 C27 N22 . . . . -172.6(3) ?
C27 N22 C28 C29 . . . . -91.2(6) ?
N22 C28 C29 C30 . . . . -179.0(5) ?
